data_2002633
loop_
_publ_author_name
'Mueller, C'
'Mueller-Buschbaum, Hk'

_publ_section_title 'Ein Beitrag zur Phase Al0.89 Ga0.11 V O4'
_journal_name_full 'Journal of Alloys Compd.'
_journal_page_first L15
_journal_page_last L17
_journal_paper_doi 10.1016/0925-8388(93)90849-I
_journal_volume 201
_journal_year 1993
_chemical_formula_structural '(Al0.886 Ga0.114) (V O4)'
_chemical_formula_sum 'Al0.886 Ga0.114 O4 V'
_chemical_name_systematic 'Aluminium gallium vanadate (0.9/0.1/1)'
_space_group_IT_number 2
_symmetry_cell_setting triclinic
_symmetry_Int_Tables_number 2
_symmetry_space_group_name_Hall '-P 1'
_symmetry_space_group_name_H-M 'P -1'
_cell_angle_alpha 96.24(5)
_cell_angle_beta 107.11(5)
_cell_angle_gamma 101.45(5)
_cell_formula_units_Z 6
_cell_length_a 6.550(3)
_cell_length_b 7.772(6)
_cell_length_c 9.145(6)
_cell_volume 429.1
_refine_ls_R_factor_all 0.052
_cod_original_formula_sum 'Al.886 Ga.114 O4 V'
_cod_database_code 2002633

loop_
_symmetry_equiv_pos_as_xyz
x,y,z
-x,-y,-z

loop_
_atom_site_label
_atom_site_type_symbol
_atom_site_symmetry_multiplicity
_atom_site_Wyckoff_symbol
_atom_site_fract_x
_atom_site_fract_y
_atom_site_fract_z
_atom_site_occupancy
_atom_site_attached_hydrogens
_atom_site_calc_flag
Al1 Al3+ 2 i 0.7453(3) 0.6996(2) 0.4070(2) 0.91 0 d
Ga1 Ga3+ 2 i 0.7453(3) 0.6996(2) 0.4070(2) 0.09 0 d
Al2 Al3+ 2 i 0.9604(3) 0.3082(2) 0.0072(2) 0.92 0 d
Ga2 Ga3+ 2 i 0.9604(3) 0.3082(2) 0.0072(2) 0.08 0 d
Al3 Al3+ 2 i 0.4622(2) 0.8840(2) 0.2107(2) 0.83 0 d
Ga3 Ga3+ 2 i 0.4622(2) 0.8840(2) 0.2107(2) 0.17 0 d
V1 V5+ 2 i 0.0023(2) 0.9959(1) 0.2546(1) 1. 0 d
V2 V5+ 2 i 0.1948(2) 0.6000(1) 0.3441(1) 1. 0 d
V3 V5+ 2 i 0.5153(2) 0.2991(1) 0.1258(1) 1. 0 d
O1 O2- 2 i 0.639(1) 0.488(1) 0.254(1) 1. 0 d
O2 O2- 2 i 0.259(1) 0.435(1) 0.433 1. 0 d
O3 O2- 2 i 0.043(1) 0.697(1) 0.427(1) 1. 0 d
O4 O2- 2 i 0.157(1) 0.097(1) 0.430(1) 1. 0 d
O5 O2- 2 i 0.456(1) 0.743(1) 0.363 1. 0 d
O6 O2- 2 i 0.751(1) 0.863(1) 0.264 1. 0 d
O7 O2- 2 i 0.524(1) 0.121(1) 0.216(1) 1. 0 d
O8 O2- 2 i 0.145(1) 0.866(1) 0.175 1. 0 d
O9 O2- 2 i 0.356(1) 0.727(1) 0.024 1. 0 d
O10 O2- 2 i 0.253(1) 0.296(1) 0.034(1) 1. 0 d
O11 O2- 2 i 0.950(1) 0.147(1) 0.148(1) 1. 0 d
O12 O2- 2 i 0.048(1) 0.523(1) 0.143 1. 0 d

loop_
_atom_type_symbol
_atom_type_oxidation_number
Al3+ 3.000
Ga3+ 3.000
V5+ 5.000
O2- -2.000
